data_2205494
loop_
_publ_author_name
'Andrzej Kochel'

_publ_section_title
;
 2,2'-Bipyrimidinium hexachlororhenate(IV) dihydrate
;
_journal_issue 4
_journal_name_full 'Acta Crystallographica Section E'
_journal_page_first m759
_journal_page_last m760
_journal_paper_doi 10.1107/S1600536805008937
_journal_volume 61
_journal_year 2005
_chemical_formula_iupac '(C8 H8 N4) [Re Cl6], 2H2 O'
_chemical_formula_moiety 'C8 H8 N4 2+, Cl6 Re 2-, 2H2 O'
_chemical_formula_sum 'C8 H12 Cl6 N4 O2 Re'
_chemical_formula_weight 595.13
_chemical_name_systematic
;
2,2'-Bipyrimidinium hexachlororhenate(IV) dihydrate
;
_space_group_IT_number 14
_symmetry_cell_setting monoclinic
_symmetry_space_group_name_Hall '-P 2ybc'
_symmetry_space_group_name_H-M 'P 1 21/c 1'
_atom_sites_solution_hydrogens 'difmap (O-H and N-H) and geom (C-H)'
_atom_sites_solution_primary direct
_atom_sites_solution_secondary difmap
_audit_creation_method SHELXL-97
_cell_angle_alpha 90.00
_cell_angle_beta 118.18(3)
_cell_angle_gamma 90.00
_cell_formula_units_Z 2
_cell_length_a 7.941(2)
_cell_length_b 12.199(2)
_cell_length_c 9.804(2)
_cell_measurement_reflns_used 2760
_cell_measurement_temperature 100
_cell_measurement_theta_max 36.50
_cell_measurement_theta_min 3.21
_cell_volume 837.2(4)
_computing_cell_refinement KM4CCD
_computing_data_collection 'KM4CCD software (Oxford Diffraction, 2004)'
_computing_data_reduction KM4CCD
_computing_molecular_graphics 'ORTEP-3 (Farrugia, 1997)'
_computing_publication_material SHELXL97
_computing_structure_refinement 'SHELXL97 (Sheldrick, 1997)'
_computing_structure_solution 'SHELXS97 (Sheldrick, 1990)'
_diffrn_ambient_temperature 100
_diffrn_measured_fraction_theta_full 0.951
_diffrn_measured_fraction_theta_max 0.868
_diffrn_measurement_device_type KM4/CCD
_diffrn_measurement_method \w
_diffrn_radiation_monochromator graphite
_diffrn_radiation_source 'fine-focus sealed tube'
_diffrn_radiation_type MoK\a
_diffrn_radiation_wavelength 0.71073
_diffrn_reflns_av_R_equivalents 0.0491
_diffrn_reflns_av_sigmaI/netI 0.0418
_diffrn_reflns_limit_h_max 12
_diffrn_reflns_limit_h_min -13
_diffrn_reflns_limit_k_max 16
_diffrn_reflns_limit_k_min -20
_diffrn_reflns_limit_l_max 16
_diffrn_reflns_limit_l_min -14
_diffrn_reflns_number 14616
_diffrn_reflns_theta_full 25.00
_diffrn_reflns_theta_max 36.50
_diffrn_reflns_theta_min 3.21
_exptl_absorpt_coefficient_mu 8.221
_exptl_absorpt_correction_T_max 0.897
_exptl_absorpt_correction_T_min 0.567
_exptl_absorpt_correction_type numerical
_exptl_crystal_colour yellow
_exptl_crystal_density_diffrn 2.361
_exptl_crystal_density_method 'not measured'
_exptl_crystal_description plate
_exptl_crystal_F_000 562
_exptl_crystal_size_max 0.12
_exptl_crystal_size_mid 0.10
_exptl_crystal_size_min 0.05
_refine_diff_density_max 1.748
_refine_diff_density_min -2.239
_refine_ls_extinction_method none
_refine_ls_goodness_of_fit_ref 1.074
_refine_ls_hydrogen_treatment mixed
_refine_ls_matrix_type full
_refine_ls_number_parameters 106
_refine_ls_number_reflns 3711
_refine_ls_number_restraints 0
_refine_ls_restrained_S_all 1.074
_refine_ls_R_factor_all 0.0469
_refine_ls_R_factor_gt 0.0276
_refine_ls_shift/su_max 0.000
_refine_ls_shift/su_mean 0.000
_refine_ls_structure_factor_coef Fsqd
_refine_ls_weighting_details 'calc w = 1/[\s^2^(Fo^2^)+(0.0255P)^2^] where P = (Fo^2^+2Fc^2^)/3'
_refine_ls_weighting_scheme calc
_refine_ls_wR_factor_gt 0.0536
_refine_ls_wR_factor_ref 0.0573
_reflns_number_gt 2860
_reflns_number_total 3711
_reflns_threshold_expression I>2\s(I)
_cod_data_source_file hb6166.cif
_cod_data_source_block I
_cod_depositor_comments
;
The following automatic conversions were performed:
'_symmetry_cell_setting' value 'Monoclinic' changed to 'monoclinic'
according to '/home/saulius/struct/CIF-dictionaries/cif_core.dic'
dictionary named 'cif_core.dic' version 2.4.1 from 2010-06-29.

Automatic conversion script
Id: cif_fix_enum 1527 2010-12-29 10:47:43Z saulius 

The following automatic conversions were performed:

'_symmetry_cell_setting' value 'Monoclinic' changed to 'monoclinic'
according to /home/saulius/struct/CIF-dictionaries/cif_core.dic
dictionary named 'cif_core.dic' version 2.4.1 from 2010-06-29.

Automatic conversion script
Id: cif_fix_values 1715 2011-07-08 13:25:40Z adriana 
;
_cod_original_cell_volume 837.2(3)
_cod_original_sg_symbol_H-M 'P 21/c'
_cod_original_formula_sum 'C8 H12 Cl6 N4 O2 Re '
_cod_database_code 2205494
_cod_database_fobs_code 2205494

loop_
_symmetry_equiv_pos_as_xyz
'x, y, z'
'-x, y+1/2, -z+1/2'
'-x, -y, -z'
'x, -y-1/2, z-1/2'

loop_
_atom_site_label
_atom_site_fract_x
_atom_site_fract_y
_atom_site_fract_z
_atom_site_U_iso_or_equiv
_atom_site_adp_type
_atom_site_calc_flag
_atom_site_refinement_flags
_atom_site_occupancy
_atom_site_type_symbol
Re 0.0000 0.0000 0.0000 0.00865(4) Uani d S 1 Re
Cl1 0.31200(9) 0.03698(6) 0.03806(8) 0.01349(12) Uani d . 1 Cl
Cl2 0.05830(9) 0.11702(6) 0.20879(8) 0.01580(13) Uani d . 1 Cl
Cl3 -0.11358(9) 0.15207(6) -0.16823(8) 0.01603(13) Uani d . 1 Cl
O 0.5775(3) 0.2861(2) 0.4616(3) 0.0229(5) Uani d . 1 O
N1 0.4278(3) 0.1280(2) 0.5515(3) 0.0131(4) Uani d . 1 N
N2 0.3475(3) -0.0543(2) 0.5735(3) 0.0135(4) Uani d . 1 N
C1 0.4397(4) 0.0194(2) 0.5343(3) 0.0128(5) Uani d . 1 C
C2 0.3161(4) 0.1673(3) 0.6083(3) 0.0158(5) Uani d . 1 C
H2 0.3056 0.2425 0.6179 0.019 Uiso calc R 1 H
C3 0.2168(3) 0.09521(19) 0.6524(2) 0.0169(5) Uani d . 1 C
H3 0.1384 0.1199 0.6926 0.020 Uiso calc R 1 H
C4 0.2389(3) -0.01476(19) 0.6343(2) 0.0178(6) Uani d . 1 C
H4 0.1754 -0.0646 0.6657 0.021 Uiso calc R 1 H
H1 0.488(5) 0.169(4) 0.524(4) 0.023(11) Uiso d . 1 H
H1W 0.581(6) 0.351(4) 0.487(5) 0.035(12) Uiso d . 1 H
H2W 0.680(7) 0.268(4) 0.466(6) 0.054(15) Uiso d . 1 H

loop_
_atom_site_aniso_label
_atom_site_aniso_U_11
_atom_site_aniso_U_22
_atom_site_aniso_U_33
_atom_site_aniso_U_12
_atom_site_aniso_U_13
_atom_site_aniso_U_23
Re 0.00822(6) 0.00970(6) 0.00911(6) -0.00007(6) 0.00500(4) 0.00034(6)
Cl1 0.0099(3) 0.0138(3) 0.0187(3) -0.0011(2) 0.0083(2) -0.0002(2)
Cl2 0.0172(3) 0.0187(3) 0.0141(3) -0.0035(2) 0.0095(2) -0.0057(2)
Cl3 0.0155(3) 0.0160(3) 0.0175(3) 0.0030(2) 0.0085(2) 0.0073(3)
O 0.0241(12) 0.0110(11) 0.0408(14) 0.0000(9) 0.0214(11) 0.0023(10)
N1 0.0121(10) 0.0149(12) 0.0119(10) -0.0018(8) 0.0053(8) -0.0001(9)
N2 0.0150(11) 0.0134(12) 0.0146(10) -0.0009(8) 0.0089(9) 0.0010(8)
C1 0.0111(11) 0.0181(16) 0.0088(10) -0.0003(8) 0.0045(8) 0.0013(9)
C2 0.0168(13) 0.0158(14) 0.0150(12) 0.0035(10) 0.0075(10) -0.0002(10)
C3 0.0172(13) 0.0201(15) 0.0150(12) 0.0033(10) 0.0090(10) -0.0009(11)
C4 0.0153(12) 0.0255(18) 0.0159(11) -0.0001(10) 0.0101(10) 0.0032(11)

loop_
_atom_type_symbol
_atom_type_description
_atom_type_scat_dispersion_real
_atom_type_scat_dispersion_imag
_atom_type_scat_source
C C 0.0033 0.0016 'International Tables Vol C Tables 4.2.6.8 and 6.1.1.4'
H H 0.0000 0.0000 'International Tables Vol C Tables 4.2.6.8 and 6.1.1.4'
N N 0.0061 0.0033 'International Tables Vol C Tables 4.2.6.8 and 6.1.1.4'
O O 0.0106 0.0060 'International Tables Vol C Tables 4.2.6.8 and 6.1.1.4'
Cl Cl 0.1484 0.1585 'International Tables Vol C Tables 4.2.6.8 and 6.1.1.4'
Re Re -1.0185 7.2310 'International Tables Vol C Tables 4.2.6.8 and 6.1.1.4'

loop_
_geom_angle_atom_site_label_1
_geom_angle_atom_site_label_2
_geom_angle_atom_site_label_3
_geom_angle_site_symmetry_1
_geom_angle_site_symmetry_3
_geom_angle
_geom_angle_publ_flag
Cl2 Re Cl2 . 3 180.0 ?
Cl2 Re Cl3 . 3 90.90(3) ?
Cl2 Re Cl3 3 3 89.10(3) ?
Cl2 Re Cl3 . . 89.10(3) n
Cl2 Re Cl3 3 . 90.90(3) ?
Cl3 Re Cl3 3 . 180.0 n
Cl2 Re Cl1 . . 89.20(3) n
Cl2 Re Cl1 3 . 90.80(3) ?
Cl3 Re Cl1 3 . 90.77(3) ?
Cl3 Re Cl1 . . 89.23(3) n
Cl2 Re Cl1 . 3 90.80(3) ?
Cl2 Re Cl1 3 3 89.20(3) ?
Cl3 Re Cl1 3 3 89.23(3) ?
Cl3 Re Cl1 . 3 90.77(3) ?
Cl1 Re Cl1 . 3 180.0 ?
H1W O H2W . . 111(5) ?
C2 N1 C1 . . 120.3(3) ?
C2 N1 H1 . . 121(3) ?
C1 N1 H1 . . 118(3) ?
C1 N2 C4 . . 116.3(2) n
N2 C1 N1 . . 123.4(3) n
N2 C1 C1 . 3_656 118.6(3) ?
N1 C1 C1 . 3_656 118.0(3) ?
N1 C2 C3 . . 119.4(3) n
N1 C2 H2 . . 120.3 ?
C3 C2 H2 . . 120.3 ?
C4 C3 C2 . . 117.02(15) n
C4 C3 H3 . . 121.5 ?
C2 C3 H3 . . 121.5 ?
N2 C4 C3 . . 123.61(15) n
N2 C4 H4 . . 118.2 ?
C3 C4 H4 . . 118.2 ?

loop_
_geom_bond_atom_site_label_1
_geom_bond_atom_site_label_2
_geom_bond_site_symmetry_2
_geom_bond_distance
_geom_bond_publ_flag
Re Cl1 . 2.3681(9) y
Re Cl2 . 2.3553(8) y
Re Cl3 . 2.3601(8) y
Re Cl2 3 2.3553(8) ?
Re Cl3 3 2.3601(8) ?
Re Cl1 3 2.3681(9) n
O H1W . 0.83(5) ?
O H2W . 0.82(5) ?
N1 C2 . 1.339(4) n
N1 C1 . 1.345(4) n
N1 H1 . 0.82(4) ?
N2 C1 . 1.326(4) n
N2 C4 . 1.348(3) n
C1 C1 3_656 1.483(5) ?
C2 C3 . 1.380(4) n
C2 H2 . 0.9300 ?
C3 C4 . 1.375(3) n
C3 H3 . 0.9300 ?
C4 H4 . 0.9300 ?

loop_
_geom_hbond_atom_site_label_D
_geom_hbond_atom_site_label_H
_geom_hbond_atom_site_label_A
_geom_hbond_site_symmetry_A
_geom_hbond_distance_DH
_geom_hbond_distance_HA
_geom_hbond_distance_DA
_geom_hbond_angle_DHA
_geom_hbond_publ_flag
N1 H1 O . 0.82(5) 1.83(5) 2.627(4) 165(5) yes
N1 H1 N2 3_656 0.82(5) 2.40(4) 2.749(4) 107(4) yes
O H1W Cl1 2_655 0.83(5) 2.48(5) 3.183(3) 144(4) yes
O H1W Cl1 4_566 0.83(5) 2.77(5) 3.340(3) 127(4) yes
O H2W Cl3 4_666 0.82(6) 2.72(6) 3.340(3) 133(4) yes
C2 H2 Cl1 4_566 0.93 2.81 3.670(4) 154 yes
C4 H4 Cl2 3_556 0.93 2.74 3.595(4) 153 yes
